data_1556382
loop_
_publ_author_name
'Ray, Suman'
'Bhaumik, Asim'
'Dutta, Arghya'
'Mukhopadhyay, Chhanda'

_publ_section_title
;
 Porous silica nanoparticles with mesoscopic void spaces for the domino
 intermolecular aerobic oxidative synthesis of novel
 \b,\b&#x2032;-diketoenamines
;
_journal_issue 5
_journal_name_full 'Catalysis Science &amp; Technology'
_journal_page_first 1267
_journal_paper_doi 10.1039/c3cy20642d
_journal_volume 3
_journal_year 2013
_chemical_formula_sum 'C14 H16 N2 O2'
_chemical_formula_weight 244.30
_space_group_IT_number 14
_space_group_name_Hall '-P 2yn'
_space_group_name_H-M_alt 'P 1 21/n 1'
_symmetry_space_group_name_H-M 'P 1 21/n 1'
_atom_sites_solution_hydrogens geom
_atom_sites_solution_primary direct
_atom_sites_solution_secondary difmap
_audit_creation_method SHELXL-97
_cell_angle_alpha 90.00
_cell_angle_beta 95.959(2)
_cell_angle_gamma 90.00
_cell_formula_units_Z 4
_cell_length_a 5.8113(2)
_cell_length_b 23.7797(8)
_cell_length_c 9.2207(3)
_cell_measurement_temperature 296(2)
_cell_volume 1267.33(7)
_computing_structure_refinement 'SHELXL-97 (Sheldrick, 2008)'
_computing_structure_solution 'SHELXS-97 (Sheldrick, 2008)'
_diffrn_ambient_temperature 296(2)
_diffrn_measured_fraction_theta_full 0.994
_diffrn_measured_fraction_theta_max 0.994
_diffrn_radiation_monochromator graphite
_diffrn_radiation_source 'fine-focus sealed tube'
_diffrn_radiation_type MoK\a
_diffrn_radiation_wavelength 0.71073
_diffrn_reflns_av_R_equivalents 0.0293
_diffrn_reflns_av_sigmaI/netI 0.0236
_diffrn_reflns_limit_h_max 7
_diffrn_reflns_limit_h_min -7
_diffrn_reflns_limit_k_max 30
_diffrn_reflns_limit_k_min -30
_diffrn_reflns_limit_l_max 11
_diffrn_reflns_limit_l_min -11
_diffrn_reflns_number 14781
_diffrn_reflns_theta_full 27.09
_diffrn_reflns_theta_max 27.09
_diffrn_reflns_theta_min 1.71
_exptl_absorpt_coefficient_mu 0.087
_exptl_absorpt_correction_T_max 0.965
_exptl_absorpt_correction_T_min 0.963
_exptl_absorpt_correction_type empirical
_exptl_absorpt_process_details sadabs
_exptl_crystal_density_diffrn 1.286
_exptl_crystal_density_method 'not measured'
_exptl_crystal_F_000 524
_exptl_crystal_size_max 0.43
_exptl_crystal_size_mid 0.42
_exptl_crystal_size_min 0.41
_refine_diff_density_max 0.225
_refine_diff_density_min -0.189
_refine_diff_density_rms 0.039
_refine_ls_extinction_method none
_refine_ls_goodness_of_fit_ref 0.646
_refine_ls_hydrogen_treatment mixed
_refine_ls_matrix_type full
_refine_ls_number_parameters 171
_refine_ls_number_reflns 2779
_refine_ls_number_restraints 3
_refine_ls_restrained_S_all 0.647
_refine_ls_R_factor_all 0.0509
_refine_ls_R_factor_gt 0.0425
_refine_ls_shift/su_max 0.000
_refine_ls_shift/su_mean 0.000
_refine_ls_structure_factor_coef Fsqd
_refine_ls_weighting_details 'calc w=1/[\s^2^(Fo^2^)+(0.1301P)^2^+0.7855P] where P=(Fo^2^+2Fc^2^)/3'
_refine_ls_weighting_scheme calc
_refine_ls_wR_factor_gt 0.1251
_refine_ls_wR_factor_ref 0.1396
_reflns_number_gt 2312
_reflns_number_total 2779
_reflns_threshold_expression >2sigma(I)
_cod_data_source_file c3cy20642d.txt
_cod_data_source_block a
_cod_original_sg_symbol_H-M 'P 21/n'
_cod_database_code 1556382

loop_
_symmetry_equiv_pos_as_xyz
'x, y, z'
'-x+1/2, y+1/2, -z+1/2'
'-x, -y, -z'
'x-1/2, -y-1/2, z-1/2'

loop_
_atom_site_label
_atom_site_type_symbol
_atom_site_fract_x
_atom_site_fract_y
_atom_site_fract_z
_atom_site_U_iso_or_equiv
_atom_site_adp_type
_atom_site_occupancy
_atom_site_symmetry_multiplicity
_atom_site_calc_flag
_atom_site_refinement_flags
O1 O 0.2539(2) 0.20664(4) 0.68822(13) 0.0562(3) Uani 1 1 d .
O2 O -0.0216(2) 0.08666(4) 1.03373(12) 0.0524(3) Uani 1 1 d .
C7 C 0.0471(2) 0.25923(5) 0.89935(13) 0.0351(3) Uani 1 1 d .
N2 N -0.1359(2) 0.19264(5) 1.03941(14) 0.0440(3) Uani 1 1 d D
H@1 H -0.184(3) 0.2217(6) 1.081(2) 0.066 Uiso 1 1 d D
H@3 H -0.156(3) 0.1590(5) 1.069(2) 0.066 Uiso 1 1 d D
C1 C 0.5539(3) 0.01818(6) 0.73122(19) 0.0502(4) Uani 1 1 d .
H1A H 0.4982 -0.0195 0.7401 0.075 Uiso 1 1 calc R
H1B H 0.6803 0.0248 0.8048 0.075 Uiso 1 1 calc R
H1C H 0.6056 0.0232 0.6365 0.075 Uiso 1 1 calc R
C2 C 0.3589(2) 0.05974(5) 0.75068(14) 0.0351(3) Uani 1 1 d .
C3 C 0.2807(3) 0.05382(5) 0.90301(16) 0.0411(3) Uani 1 1 d .
H3A H 0.2069 0.0175 0.9097 0.049 Uiso 1 1 calc R
H3B H 0.4168 0.0542 0.9735 0.049 Uiso 1 1 calc R
C4 C 0.1166(2) 0.09847(5) 0.94506(14) 0.0359(3) Uani 1 1 d .
C5 C 0.1317(2) 0.15479(5) 0.88441(13) 0.0336(3) Uani 1 1 d .
C6 C 0.0106(2) 0.19947(5) 0.94054(14) 0.0342(3) Uani 1 1 d .
C8 C -0.1287(3) 0.28981(6) 0.82387(17) 0.0477(4) Uani 1 1 d .
H8 H -0.2718 0.2735 0.7957 0.057 Uiso 1 1 calc R
C9 C -0.0863(4) 0.34535(8) 0.7913(2) 0.0631(5) Uani 1 1 d .
H9 H -0.2050 0.3657 0.7402 0.076 Uiso 1 1 calc R
N1 N 0.1132(3) 0.37152(6) 0.82843(19) 0.0677(5) Uani 1 1 d .
C11 C 0.2536(3) 0.28616(6) 0.94274(17) 0.0444(3) Uani 1 1 d .
H11 H 0.3737 0.2673 0.9968 0.053 Uiso 1 1 calc R
C10 C 0.2771(3) 0.34166(7) 0.9039(2) 0.0575(4) Uani 1 1 d .
H10 H 0.4173 0.3593 0.9325 0.069 Uiso 1 1 calc R
C13 C 0.4465(2) 0.11986(5) 0.73564(16) 0.0403(3) Uani 1 1 d .
H12A H 0.5849 0.1250 0.8027 0.048 Uiso 1 1 calc R
H12B H 0.4893 0.1250 0.6376 0.048 Uiso 1 1 calc R
C12 C 0.2736(2) 0.16427(5) 0.76520(14) 0.0364(3) Uani 1 1 d .
C14 C 0.1573(3) 0.04817(7) 0.63520(19) 0.0533(4) Uani 1 1 d .
H14A H 0.1052 0.0102 0.6446 0.080 Uiso 1 1 calc R
H14B H 0.2069 0.0535 0.5400 0.080 Uiso 1 1 calc R
H14C H 0.0328 0.0736 0.6482 0.080 Uiso 1 1 calc R

loop_
_atom_site_aniso_label
_atom_site_aniso_U_11
_atom_site_aniso_U_22
_atom_site_aniso_U_33
_atom_site_aniso_U_23
_atom_site_aniso_U_13
_atom_site_aniso_U_12
O1 0.0893(9) 0.0350(5) 0.0495(6) 0.0107(4) 0.0324(6) 0.0065(5)
O2 0.0717(7) 0.0366(5) 0.0547(6) 0.0041(4) 0.0339(6) -0.0024(5)
C7 0.0433(7) 0.0304(6) 0.0326(6) -0.0024(5) 0.0086(5) 0.0044(5)
N2 0.0534(7) 0.0357(6) 0.0462(7) -0.0056(5) 0.0210(6) 0.0007(5)
C1 0.0502(8) 0.0405(7) 0.0618(9) -0.0062(7) 0.0145(7) 0.0087(6)
C2 0.0390(7) 0.0292(6) 0.0382(7) -0.0041(5) 0.0086(5) 0.0007(5)
C3 0.0528(8) 0.0303(6) 0.0417(7) 0.0049(5) 0.0119(6) 0.0035(5)
C4 0.0466(7) 0.0307(6) 0.0315(6) -0.0007(5) 0.0095(5) -0.0031(5)
C5 0.0418(7) 0.0284(6) 0.0319(6) 0.0000(4) 0.0096(5) 0.0005(5)
C6 0.0385(7) 0.0323(6) 0.0319(6) -0.0026(5) 0.0038(5) -0.0001(5)
C8 0.0500(8) 0.0484(8) 0.0445(8) 0.0052(6) 0.0041(6) 0.0092(6)
C9 0.0815(13) 0.0515(9) 0.0585(10) 0.0186(8) 0.0177(9) 0.0252(9)
N1 0.0968(12) 0.0356(7) 0.0767(10) 0.0081(7) 0.0370(9) 0.0066(7)
C11 0.0461(8) 0.0379(7) 0.0493(8) -0.0047(6) 0.0054(6) -0.0012(6)
C10 0.0667(10) 0.0403(8) 0.0690(11) -0.0108(7) 0.0236(8) -0.0115(7)
C13 0.0438(7) 0.0347(7) 0.0451(7) -0.0015(5) 0.0176(6) -0.0037(5)
C12 0.0480(7) 0.0286(6) 0.0341(6) -0.0009(5) 0.0116(5) -0.0035(5)
C14 0.0508(9) 0.0558(9) 0.0526(9) -0.0153(7) 0.0013(7) -0.0016(7)

loop_
_atom_type_symbol
_atom_type_description
_atom_type_scat_dispersion_real
_atom_type_scat_dispersion_imag
_atom_type_scat_source
C C 0.0033 0.0016 'International Tables Vol C Tables 4.2.6.8 and 6.1.1.4'
H H 0.0000 0.0000 'International Tables Vol C Tables 4.2.6.8 and 6.1.1.4'
N N 0.0061 0.0033 'International Tables Vol C Tables 4.2.6.8 and 6.1.1.4'
O O 0.0106 0.0060 'International Tables Vol C Tables 4.2.6.8 and 6.1.1.4'

loop_
_geom_angle_atom_site_label_1
_geom_angle_atom_site_label_2
_geom_angle_atom_site_label_3
_geom_angle
C8 C7 C11 118.44(13)
C8 C7 C6 120.81(13)
C11 C7 C6 120.66(12)
C6 N2 H@1 118.6(14)
C6 N2 H@3 116.8(13)
H@1 N2 H@3 123.4(19)
C2 C1 H1A 109.5
C2 C1 H1B 109.5
H1A C1 H1B 109.5
C2 C1 H1C 109.5
H1A C1 H1C 109.5
H1B C1 H1C 109.5
C14 C2 C3 110.22(12)
C14 C2 C1 109.07(12)
C3 C2 C1 110.09(11)
C14 C2 C13 110.16(12)
C3 C2 C13 107.66(10)
C1 C2 C13 109.63(11)
C4 C3 C2 115.41(11)
C4 C3 H3A 108.4
C2 C3 H3A 108.4
C4 C3 H3B 108.4
C2 C3 H3B 108.4
H3A C3 H3B 107.5
O2 C4 C5 122.11(12)
O2 C4 C3 118.87(12)
C5 C4 C3 118.97(11)
C6 C5 C4 120.12(11)
C6 C5 C12 120.37(11)
C4 C5 C12 119.51(11)
N2 C6 C5 123.08(12)
N2 C6 C7 114.33(11)
C5 C6 C7 122.50(11)
C7 C8 C9 118.23(16)
C7 C8 H8 120.9
C9 C8 H8 120.9
N1 C9 C8 124.20(16)
N1 C9 H9 117.9
C8 C9 H9 117.9
C10 N1 C9 116.39(14)
C10 C11 C7 118.37(15)
C10 C11 H11 120.8
C7 C11 H11 120.8
N1 C10 C11 124.33(16)
N1 C10 H10 117.8
C11 C10 H10 117.8
C12 C13 C2 113.92(11)
C12 C13 H12A 108.8
C2 C13 H12A 108.8
C12 C13 H12B 108.8
C2 C13 H12B 108.8
H12A C13 H12B 107.7
O1 C12 C5 122.36(12)
O1 C12 C13 119.65(12)
C5 C12 C13 117.99(11)
C2 C14 H14A 109.5
C2 C14 H14B 109.5
H14A C14 H14B 109.5
C2 C14 H14C 109.5
H14A C14 H14C 109.5
H14B C14 H14C 109.5

loop_
_geom_bond_atom_site_label_1
_geom_bond_atom_site_label_2
_geom_bond_distance
O1 C12 1.2308(16)
O2 C4 1.2365(16)
C7 C8 1.3821(19)
C7 C11 1.382(2)
C7 C6 1.4917(17)
N2 C6 1.3204(18)
N2 H@1 0.853(9)
N2 H@3 0.857(9)
C1 C2 1.5282(18)
C1 H1A 0.9600
C1 H1B 0.9600
C1 H1C 0.9600
C2 C14 1.524(2)
C2 C3 1.5268(19)
C2 C13 1.5289(17)
C3 C4 1.5047(18)
C3 H3A 0.9700
C3 H3B 0.9700
C4 C5 1.4575(17)
C5 C6 1.4028(17)
C5 C12 1.4584(17)
C8 C9 1.382(2)
C8 H8 0.9300
C9 N1 1.329(3)
C9 H9 0.9300
N1 C10 1.326(3)
C11 C10 1.378(2)
C11 H11 0.9300
C10 H10 0.9300
C13 C12 1.5023(18)
C13 H12A 0.9700
C13 H12B 0.9700
C14 H14A 0.9600
C14 H14B 0.9600
C14 H14C 0.9600
